data_7200793
loop_
_publ_author_name
'Hori, Akiko'
'Takatani, Shohei'
'Miyamoto, Takeshi K.'
'Hasegawa, Miki'

_publ_section_title
;
 Luminescence from \p--\p stacked bipyridines through
 arene--perfluoroarene interactions
;
_journal_issue 4
_journal_name_full CrystEngComm
_journal_page_first 567
_journal_paper_doi 10.1039/b822007g
_journal_volume 11
_journal_year 2009
_chemical_formula_moiety 'C26 H16 N2, C6 F6'
_chemical_formula_sum 'C32 H16 F6 N2'
_chemical_formula_weight 542.47
_chemical_name_common '4,4'-diphenylethnyl-2,2'-bipyridine, hexafluorobenzene'
_chemical_name_systematic
;

4,4'-diphenylethnyl-2,2'-bipyridine, hexafluorobenzene

;
_space_group_IT_number 14
_symmetry_cell_setting monoclinic
_symmetry_space_group_name_Hall '-P 2ybc'
_symmetry_space_group_name_H-M 'P 1 21/c 1'
_atom_sites_solution_hydrogens geom
_atom_sites_solution_primary direct
_atom_sites_solution_secondary difmap
_audit_creation_method SHELXL-97
_cell_angle_alpha 90.00
_cell_angle_beta 107.4640(10)
_cell_angle_gamma 90.00
_cell_formula_units_Z 2
_cell_length_a 10.7927(12)
_cell_length_b 11.3308(13)
_cell_length_c 10.4449(12)
_cell_measurement_reflns_used 2497
_cell_measurement_temperature 100
_cell_measurement_theta_max 27.51
_cell_measurement_theta_min 2.72
_cell_volume 1218.4(2)
_computing_cell_refinement 'Bruker SAINT'
_computing_data_collection 'Bruker APEX2'
_computing_data_reduction 'Bruker SAINT'
_computing_molecular_graphics 'Bruker SHELXTL'
_computing_publication_material 'Bruker SHELXTL'
_computing_structure_refinement 'SHELXL-97 (Sheldrick, 1997)'
_computing_structure_solution 'SHELXS-97 (Sheldrick, 1990)'
_diffrn_ambient_temperature 100
_diffrn_detector_area_resol_mean 8.333
_diffrn_measured_fraction_theta_full 0.949
_diffrn_measured_fraction_theta_max 0.949
_diffrn_measurement_device_type 'Bruker APEX-II CCD'
_diffrn_measurement_method '\f and \w scans'
_diffrn_radiation_monochromator graphite
_diffrn_radiation_source 'fine-focus sealed tube'
_diffrn_radiation_type MoK\a
_diffrn_radiation_wavelength 0.71073
_diffrn_reflns_av_R_equivalents 0.0227
_diffrn_reflns_av_sigmaI/netI 0.0266
_diffrn_reflns_limit_h_max 14
_diffrn_reflns_limit_h_min -12
_diffrn_reflns_limit_k_max 6
_diffrn_reflns_limit_k_min -14
_diffrn_reflns_limit_l_max 13
_diffrn_reflns_limit_l_min -13
_diffrn_reflns_number 6635
_diffrn_reflns_theta_full 27.94
_diffrn_reflns_theta_max 27.94
_diffrn_reflns_theta_min 1.98
_exptl_absorpt_coefficient_mu 0.119
_exptl_absorpt_correction_T_max 0.9905
_exptl_absorpt_correction_T_min 0.9595
_exptl_absorpt_correction_type empirical
_exptl_absorpt_process_details
;
SADABS Sheldrick 1996
;
_exptl_crystal_colour colorless
_exptl_crystal_density_diffrn 1.479
_exptl_crystal_density_method 'not measured'
_exptl_crystal_description block
_exptl_crystal_F_000 552
_exptl_crystal_size_max 0.35
_exptl_crystal_size_mid 0.25
_exptl_crystal_size_min 0.08
_refine_diff_density_max 0.304
_refine_diff_density_min -0.226
_refine_diff_density_rms 0.049
_refine_ls_extinction_method none
_refine_ls_goodness_of_fit_ref 1.092
_refine_ls_hydrogen_treatment constr
_refine_ls_matrix_type full
_refine_ls_number_parameters 181
_refine_ls_number_reflns 2778
_refine_ls_number_restraints 0
_refine_ls_restrained_S_all 1.092
_refine_ls_R_factor_all 0.0513
_refine_ls_R_factor_gt 0.0367
_refine_ls_shift/su_max 0.000
_refine_ls_shift/su_mean 0.000
_refine_ls_structure_factor_coef Fsqd
_refine_ls_weighting_details 'calc w=1/[\s^2^(Fo^2^)+(0.0551P)^2^+0.3980P] where P=(Fo^2^+2Fc^2^)/3'
_refine_ls_weighting_scheme calc
_refine_ls_wR_factor_gt 0.0965
_refine_ls_wR_factor_ref 0.1155
_reflns_number_gt 2185
_reflns_number_total 2778
_reflns_threshold_expression >2sigma(I)
_cod_data_source_file b822007g.txt
_cod_data_source_block CCDC699207
_cod_depositor_comments
;
The following automatic conversions were performed:
'_symmetry_cell_setting' value 'Monoclinic' changed to 'monoclinic'
according to '/home/saulius/struct/CIF-dictionaries/cif_core.dic'
dictionary named 'cif_core.dic' version 2.4.1 from 2010-06-29.

Automatic conversion script
Id: cif_fix_enum 1527 2010-12-29 10:47:43Z saulius 
;
_cod_original_sg_symbol_H-M P2(1)/c
_cod_database_code 7200793

loop_
_symmetry_equiv_pos_as_xyz
'x, y, z'
'-x, y+1/2, -z+1/2'
'-x, -y, -z'
'x, -y-1/2, z-1/2'

loop_
_atom_site_label
_atom_site_type_symbol
_atom_site_fract_x
_atom_site_fract_y
_atom_site_fract_z
_atom_site_U_iso_or_equiv
_atom_site_adp_type
_atom_site_occupancy
_atom_site_symmetry_multiplicity
_atom_site_calc_flag
_atom_site_refinement_flags
_atom_site_disorder_assembly
_atom_site_disorder_group
N1 N 0.53983(12) 0.15366(11) 0.03398(12) 0.0207(3) Uani 1 1 d . . .
C1 C 0.52761(13) 0.03873(12) 0.05933(13) 0.0171(3) Uani 1 1 d . . .
C2 C 0.56307(13) -0.00792(12) 0.18872(13) 0.0175(3) Uani 1 1 d . . .
H2 H 0.5524 -0.0897 0.2024 0.021 Uiso 1 1 calc R . .
C3 C 0.61437(13) 0.06688(13) 0.29785(14) 0.0174(3) Uani 1 1 d . . .
C4 C 0.62615(14) 0.18694(13) 0.27231(14) 0.0204(3) Uani 1 1 d . . .
H4 H 0.6596 0.2412 0.3437 0.024 Uiso 1 1 calc R . .
C5 C 0.58758(15) 0.22452(13) 0.13991(15) 0.0223(3) Uani 1 1 d . . .
H5 H 0.5956 0.3062 0.1232 0.027 Uiso 1 1 calc R . .
C6 C 0.65329(14) 0.02209(12) 0.43273(14) 0.0182(3) Uani 1 1 d . . .
C7 C 0.68662(14) -0.01398(12) 0.54583(14) 0.0184(3) Uani 1 1 d . . .
C8 C 0.72465(13) -0.05209(13) 0.68326(14) 0.0174(3) Uani 1 1 d . . .
C9 C 0.69476(14) -0.16581(13) 0.71751(15) 0.0211(3) Uani 1 1 d . . .
H9 H 0.6512 -0.2199 0.6493 0.025 Uiso 1 1 calc R . .
C10 C 0.72908(15) -0.19916(14) 0.85141(15) 0.0247(3) Uani 1 1 d . . .
H10 H 0.7088 -0.2763 0.8747 0.030 Uiso 1 1 calc R . .
C11 C 0.79286(15) -0.12057(15) 0.95162(15) 0.0255(3) Uani 1 1 d . . .
H11 H 0.8155 -0.1439 1.0431 0.031 Uiso 1 1 calc R . .
C12 C 0.82343(15) -0.00827(14) 0.91832(15) 0.0240(3) Uani 1 1 d . . .
H12 H 0.8674 0.0452 0.9870 0.029 Uiso 1 1 calc R . .
C13 C 0.79009(14) 0.02640(13) 0.78513(14) 0.0198(3) Uani 1 1 d . . .
H13 H 0.8115 0.1034 0.7627 0.024 Uiso 1 1 calc R . .
C14 C 0.95659(15) 0.46388(16) 0.86809(15) 0.0266(4) Uani 1 1 d . . .
C15 C 0.97032(15) 0.38282(15) 0.96984(16) 0.0269(4) Uani 1 1 d . . .
C16 C 1.01398(15) 0.41915(15) 1.10205(16) 0.0269(4) Uani 1 1 d . . .
F1 F 0.91364(10) 0.42879(10) 0.73991(9) 0.0396(3) Uani 1 1 d . . .
F2 F 0.93963(10) 0.26980(9) 0.94048(11) 0.0401(3) Uani 1 1 d . . .
F3 F 1.02636(10) 0.34059(10) 1.20070(10) 0.0379(3) Uani 1 1 d . . .

loop_
_atom_site_aniso_label
_atom_site_aniso_U_11
_atom_site_aniso_U_22
_atom_site_aniso_U_33
_atom_site_aniso_U_23
_atom_site_aniso_U_13
_atom_site_aniso_U_12
N1 0.0271(7) 0.0175(6) 0.0166(6) 0.0005(5) 0.0049(5) -0.0027(5)
C1 0.0187(7) 0.0170(7) 0.0153(7) 0.0007(5) 0.0048(5) 0.0001(5)
C2 0.0212(7) 0.0149(7) 0.0162(7) 0.0008(5) 0.0055(5) 0.0003(5)
C3 0.0190(7) 0.0191(7) 0.0143(7) 0.0005(5) 0.0051(5) 0.0007(5)
C4 0.0243(7) 0.0182(7) 0.0177(7) -0.0028(6) 0.0049(6) -0.0039(6)
C5 0.0304(8) 0.0151(7) 0.0200(8) -0.0002(6) 0.0058(6) -0.0045(6)
C6 0.0215(7) 0.0167(7) 0.0158(7) -0.0027(5) 0.0046(5) -0.0012(6)
C7 0.0210(7) 0.0161(7) 0.0175(7) -0.0027(5) 0.0051(5) -0.0008(5)
C8 0.0189(7) 0.0190(7) 0.0140(7) 0.0003(5) 0.0047(5) 0.0026(6)
C9 0.0243(7) 0.0184(7) 0.0190(7) -0.0008(6) 0.0040(6) -0.0003(6)
C10 0.0293(8) 0.0212(7) 0.0239(8) 0.0066(6) 0.0081(6) 0.0010(6)
C11 0.0263(8) 0.0328(9) 0.0158(7) 0.0053(6) 0.0039(6) 0.0031(7)
C12 0.0239(8) 0.0296(8) 0.0162(7) -0.0029(6) 0.0025(6) -0.0019(6)
C13 0.0235(7) 0.0184(7) 0.0173(7) -0.0004(6) 0.0058(6) -0.0011(6)
C14 0.0211(7) 0.0415(10) 0.0164(7) -0.0042(7) 0.0042(6) 0.0011(7)
C15 0.0215(8) 0.0292(8) 0.0299(9) -0.0034(7) 0.0076(6) 0.0002(6)
C16 0.0225(8) 0.0368(9) 0.0227(8) 0.0073(7) 0.0085(6) 0.0048(7)
F1 0.0375(6) 0.0590(7) 0.0193(5) -0.0085(5) 0.0039(4) -0.0008(5)
F2 0.0390(6) 0.0316(6) 0.0467(7) -0.0058(5) 0.0083(5) -0.0034(5)
F3 0.0389(6) 0.0454(6) 0.0313(6) 0.0156(5) 0.0132(5) 0.0081(5)

loop_
_atom_type_symbol
_atom_type_description
_atom_type_scat_dispersion_real
_atom_type_scat_dispersion_imag
_atom_type_scat_source
C C 0.0033 0.0016 'International Tables Vol C Tables 4.2.6.8 and 6.1.1.4'
H H 0.0000 0.0000 'International Tables Vol C Tables 4.2.6.8 and 6.1.1.4'
N N 0.0061 0.0033 'International Tables Vol C Tables 4.2.6.8 and 6.1.1.4'
F F 0.0171 0.0103 'International Tables Vol C Tables 4.2.6.8 and 6.1.1.4'

loop_
_geom_angle_atom_site_label_1
_geom_angle_atom_site_label_2
_geom_angle_atom_site_label_3
_geom_angle
_geom_angle_site_symmetry_1
_geom_angle_site_symmetry_3
_geom_angle_publ_flag
C5 N1 C1 117.05(12) . . ?
N1 C1 C2 122.97(13) . . ?
N1 C1 C1 116.47(15) . 3_655 ?
C2 C1 C1 120.55(16) . 3_655 ?
C1 C2 C3 119.23(13) . . ?
C1 C2 H2 120.4 . . ?
C3 C2 H2 120.4 . . ?
C2 C3 C4 118.12(13) . . ?
C2 C3 C6 120.96(13) . . ?
C4 C3 C6 120.92(13) . . ?
C5 C4 C3 118.13(13) . . ?
C5 C4 H4 120.9 . . ?
C3 C4 H4 120.9 . . ?
N1 C5 C4 124.49(13) . . ?
N1 C5 H5 117.8 . . ?
C4 C5 H5 117.8 . . ?
C7 C6 C3 179.17(16) . . ?
C6 C7 C8 177.35(15) . . ?
C9 C8 C13 119.43(13) . . ?
C9 C8 C7 120.89(13) . . ?
C13 C8 C7 119.67(13) . . ?
C10 C9 C8 119.72(14) . . ?
C10 C9 H9 120.1 . . ?
C8 C9 H9 120.1 . . ?
C9 C10 C11 120.46(14) . . ?
C9 C10 H10 119.8 . . ?
C11 C10 H10 119.8 . . ?
C12 C11 C10 120.08(14) . . ?
C12 C11 H11 120.0 . . ?
C10 C11 H11 120.0 . . ?
C11 C12 C13 120.21(14) . . ?
C11 C12 H12 119.9 . . ?
C13 C12 H12 119.9 . . ?
C12 C13 C8 120.10(14) . . ?
C12 C13 H13 120.0 . . ?
C8 C13 H13 120.0 . . ?
F1 C14 C16 119.96(15) . 3_767 ?
F1 C14 C15 119.86(16) . . ?
C16 C14 C15 120.18(14) 3_767 . ?
F2 C15 C14 120.01(15) . . ?
F2 C15 C16 120.14(15) . . ?
C14 C15 C16 119.84(16) . . ?
F3 C16 C14 120.22(14) . 3_767 ?
F3 C16 C15 119.80(16) . . ?
C14 C16 C15 119.98(15) 3_767 . ?

loop_
_geom_bond_atom_site_label_1
_geom_bond_atom_site_label_2
_geom_bond_distance
_geom_bond_site_symmetry_2
_geom_bond_publ_flag
N1 C5 1.3387(18) . ?
N1 C1 1.3432(18) . ?
C1 C2 1.3935(19) . ?
C1 C1 1.489(3) 3_655 ?
C2 C3 1.3948(19) . ?
C2 H2 0.9500 . ?
C3 C4 1.399(2) . ?
C3 C6 1.4364(19) . ?
C4 C5 1.386(2) . ?
C4 H4 0.9500 . ?
C5 H5 0.9500 . ?
C6 C7 1.199(2) . ?
C7 C8 1.4359(19) . ?
C8 C9 1.401(2) . ?
C8 C13 1.404(2) . ?
C9 C10 1.388(2) . ?
C9 H9 0.9500 . ?
C10 C11 1.389(2) . ?
C10 H10 0.9500 . ?
C11 C12 1.385(2) . ?
C11 H11 0.9500 . ?
C12 C13 1.385(2) . ?
C12 H12 0.9500 . ?
C13 H13 0.9500 . ?
C14 F1 1.3390(17) . ?
C14 C16 1.377(2) 3_767 ?
C14 C15 1.379(2) . ?
C15 F2 1.335(2) . ?
C15 C16 1.381(2) . ?
C16 F3 1.3376(18) . ?
C16 C14 1.377(2) 3_767 ?

loop_
_geom_torsion_atom_site_label_1
_geom_torsion_atom_site_label_2
_geom_torsion_atom_site_label_3
_geom_torsion_atom_site_label_4
_geom_torsion
_geom_torsion_site_symmetry_1
_geom_torsion_site_symmetry_2
_geom_torsion_site_symmetry_3
_geom_torsion_site_symmetry_4
_geom_torsion_publ_flag
C5 N1 C1 C2 -0.5(2) . . . . ?
C5 N1 C1 C1 179.05(15) . . . 3_655 ?
N1 C1 C2 C3 -0.3(2) . . . . ?
C1 C1 C2 C3 -179.92(15) 3_655 . . . ?
C1 C2 C3 C4 1.0(2) . . . . ?
C1 C2 C3 C6 -179.39(13) . . . . ?
C2 C3 C4 C5 -0.7(2) . . . . ?
C6 C3 C4 C5 179.64(13) . . . . ?
C1 N1 C5 C4 0.8(2) . . . . ?
C3 C4 C5 N1 -0.2(2) . . . . ?
C2 C3 C6 C7 165(100) . . . . ?
C4 C3 C6 C7 -16(12) . . . . ?
C3 C6 C7 C8 49(13) . . . . ?
C6 C7 C8 C9 136(3) . . . . ?
C6 C7 C8 C13 -43(3) . . . . ?
C13 C8 C9 C10 0.5(2) . . . . ?
C7 C8 C9 C10 -178.00(14) . . . . ?
C8 C9 C10 C11 0.0(2) . . . . ?
C9 C10 C11 C12 -0.4(2) . . . . ?
C10 C11 C12 C13 0.3(2) . . . . ?
C11 C12 C13 C8 0.3(2) . . . . ?
C9 C8 C13 C12 -0.7(2) . . . . ?
C7 C8 C13 C12 177.90(13) . . . . ?
F1 C14 C15 F2 -0.6(2) . . . . ?
C16 C14 C15 F2 178.89(14) 3_767 . . . ?
F1 C14 C15 C16 -179.66(13) . . . . ?
C16 C14 C15 C16 -0.1(3) 3_767 . . . ?
F2 C15 C16 F3 0.5(2) . . . . ?
C14 C15 C16 F3 179.51(13) . . . . ?
F2 C15 C16 C14 -178.88(14) . . . 3_767 ?
C14 C15 C16 C14 0.1(3) . . . 3_767 ?
